data_2224695
loop_
_publ_author_name
'Choi, Hong Dae'
'Seo, Pil Ja'
'Son, Byeng Wha'
'Lee, Uk'

_publ_section_title
;
 5-Bromo-2-(4-fluorophenyl)-7-methyl-3-methylsulfinyl-1-benzofuran
;
_journal_coeditor_code KP2245
_journal_issue 1
_journal_name_full 'Acta Crystallographica Section E'
_journal_page_first o215
_journal_paper_doi 10.1107/S160053680905418X
_journal_volume 66
_journal_year 2010
_chemical_formula_iupac 'C16 H12 Br F O2 S'
_chemical_formula_moiety 'C16 H12 Br F O2 S'
_chemical_formula_sum 'C16 H12 Br F O2 S'
_chemical_formula_weight 367.23
_chemical_name_systematic
;
5-Bromo-2-(4-fluorophenyl)-7-methyl-3-methylsulfinyl-1-benzofuran
;
_space_group_IT_number 2
_symmetry_cell_setting triclinic
_symmetry_space_group_name_Hall '-P 1'
_symmetry_space_group_name_H-M 'P -1'
_atom_sites_solution_hydrogens difmap
_atom_sites_solution_primary direct
_atom_sites_solution_secondary difmap
_cell_angle_alpha 106.5670(10)
_cell_angle_beta 92.6340(10)
_cell_angle_gamma 109.5260(10)
_cell_formula_units_Z 2
_cell_length_a 7.5313(6)
_cell_length_b 9.8089(7)
_cell_length_c 10.9117(8)
_cell_measurement_reflns_used 4231
_cell_measurement_temperature 173(2)
_cell_measurement_theta_max 27.44
_cell_measurement_theta_min 2.32
_cell_volume 719.23(9)
_computing_cell_refinement 'SAINT (Bruker, 2009)'
_computing_data_collection 'APEX2 (Bruker, 2009)'
_computing_data_reduction 'SAINT (Bruker, 2009)'
_computing_molecular_graphics 'ORTEP-3 (Farrugia, 1997) and DIAMOND (Brandenburg, 1998)'
_computing_publication_material 'SHELXL97 (Sheldrick, 2008)'
_computing_structure_refinement 'SHELXL97 (Sheldrick, 2008)'
_computing_structure_solution 'SHELXS97 (Sheldrick, 2008)'
_diffrn_ambient_temperature 173(2)
_diffrn_detector_area_resol_mean 10.0
_diffrn_measured_fraction_theta_full 0.982
_diffrn_measured_fraction_theta_max 0.982
_diffrn_measurement_device_type 'Bruker SMART APEXII CCD'
_diffrn_measurement_method '\f and \w scans'
_diffrn_radiation_monochromator HELIOS
_diffrn_radiation_source 'Rotating Anode'
_diffrn_radiation_type MoK\a
_diffrn_radiation_wavelength 0.71073
_diffrn_reflns_av_R_equivalents 0.0155
_diffrn_reflns_av_sigmaI/netI 0.0217
_diffrn_reflns_limit_h_max 9
_diffrn_reflns_limit_h_min -9
_diffrn_reflns_limit_k_max 12
_diffrn_reflns_limit_k_min -12
_diffrn_reflns_limit_l_max 13
_diffrn_reflns_limit_l_min -13
_diffrn_reflns_number 6248
_diffrn_reflns_theta_full 27.00
_diffrn_reflns_theta_max 27.00
_diffrn_reflns_theta_min 1.97
_exptl_absorpt_coefficient_mu 3.014
_exptl_absorpt_correction_T_max 0.7456
_exptl_absorpt_correction_T_min 0.5860
_exptl_absorpt_correction_type multi-scan
_exptl_absorpt_process_details '(SADABS; Bruker, 2009)'
_exptl_crystal_colour colourless
_exptl_crystal_density_diffrn 1.696
_exptl_crystal_density_method 'not measured'
_exptl_crystal_description block
_exptl_crystal_F_000 368
_exptl_crystal_size_max 0.60
_exptl_crystal_size_mid 0.40
_exptl_crystal_size_min 0.20
_refine_diff_density_max 0.338
_refine_diff_density_min -0.390
_refine_ls_extinction_method none
_refine_ls_goodness_of_fit_ref 1.053
_refine_ls_hydrogen_treatment constr
_refine_ls_matrix_type full
_refine_ls_number_parameters 192
_refine_ls_number_reflns 3083
_refine_ls_number_restraints 0
_refine_ls_restrained_S_all 1.053
_refine_ls_R_factor_all 0.0273
_refine_ls_R_factor_gt 0.0227
_refine_ls_shift/su_max_lt 0.001
_refine_ls_shift/su_mean 0.001
_refine_ls_structure_factor_coef Fsqd
_refine_ls_weighting_details 'calc w=1/[\s^2^(Fo^2^)+(0.0302P)^2^+0.3573P] where P=(Fo^2^+2Fc^2^)/3'
_refine_ls_weighting_scheme calc
_refine_ls_wR_factor_gt 0.0570
_refine_ls_wR_factor_ref 0.0596
_reflns_number_gt 2802
_reflns_number_total 3083
_reflns_threshold_expression I>2\s(I)
_cod_data_source_file kp2245.cif
_cod_data_source_block I
_cod_database_code 2224695
_cod_database_fobs_code 2224695

loop_
_symmetry_equiv_pos_as_xyz
'x, y, z'
'-x, -y, -z'

loop_
_atom_site_type_symbol
_atom_site_label
_atom_site_fract_x
_atom_site_fract_y
_atom_site_fract_z
_atom_site_U_iso_or_equiv
_atom_site_adp_type
_atom_site_calc_flag
_atom_site_refinement_flags
_atom_site_occupancy
_atom_site_disorder_assembly
_atom_site_disorder_group
Br Br 0.56892(3) 0.75819(2) 1.066631(17) 0.02668(7) Uani d . 1 . .
S S 0.18420(7) 0.22498(5) 0.55788(4) 0.02381(11) Uani d . 1 . .
O O1 0.31077(18) 0.62985(14) 0.50645(12) 0.0214(3) Uani d . 1 . .
O O2 0.3359(2) 0.21723(16) 0.64548(14) 0.0320(3) Uani d . 1 . .
F F -0.0757(2) 0.21942(17) -0.05951(11) 0.0476(4) Uani d . 1 . .
C C1 0.2455(3) 0.4180(2) 0.56565(17) 0.0207(4) Uani d . 1 . .
C C2 0.3406(3) 0.5483(2) 0.67945(17) 0.0197(3) Uani d . 1 . .
C C3 0.3970(3) 0.5713(2) 0.81000(17) 0.0217(4) Uani d . 1 . .
H H3 0.3726 0.4901 0.8427 0.026 Uiso calc R 1 . .
C C4 0.4906(3) 0.7202(2) 0.88760(17) 0.0216(4) Uani d . 1 . .
C C5 0.5318(3) 0.8455(2) 0.84171(18) 0.0217(4) Uani d . 1 . .
H H5 0.5973 0.9434 0.8985 0.026 Uiso calc R 1 . .
C C6 0.4760(3) 0.8255(2) 0.71248(18) 0.0207(4) Uani d . 1 . .
C C7 0.3798(2) 0.6748(2) 0.63653(17) 0.0193(3) Uani d . 1 . .
C C8 0.2316(2) 0.4724(2) 0.46474(18) 0.0203(4) Uani d . 1 . .
C C9 0.1517(3) 0.4038(2) 0.32705(17) 0.0215(4) Uani d . 1 . .
C C10 0.0209(3) 0.2541(2) 0.27673(19) 0.0283(4) Uani d . 1 . .
H H10 -0.0167 0.1961 0.3316 0.034 Uiso calc R 1 . .
C C11 -0.0534(3) 0.1909(3) 0.1460(2) 0.0332(5) Uani d . 1 . .
H H11 -0.1376 0.0903 0.1121 0.040 Uiso calc R 1 . .
C C12 0.0004(3) 0.2802(3) 0.06824(19) 0.0318(5) Uani d . 1 . .
C C13 0.1276(3) 0.4285(3) 0.11316(19) 0.0298(4) Uani d . 1 . .
H H13 0.1607 0.4860 0.0575 0.036 Uiso calc R 1 . .
C C14 0.2051(3) 0.4901(2) 0.24326(19) 0.0252(4) Uani d . 1 . .
H H14 0.2933 0.5895 0.2752 0.030 Uiso calc R 1 . .
C C15 0.5111(3) 0.9548(2) 0.65832(19) 0.0268(4) Uani d . 1 . .
H H15A 0.5531 0.9286 0.5760 0.040 Uiso calc R 1 . .
H H15B 0.6076 1.0448 0.7168 0.040 Uiso calc R 1 . .
H H15C 0.3952 0.9737 0.6475 0.040 Uiso calc R 1 . .
C C16 -0.0164(3) 0.2099(3) 0.6426(2) 0.0351(5) Uani d . 1 . .
H H16A -0.0639 0.1111 0.6538 0.053 Uiso calc R 1 . .
H H16B -0.1150 0.2230 0.5936 0.053 Uiso calc R 1 . .
H H16C 0.0222 0.2874 0.7258 0.053 Uiso calc R 1 . .

loop_
_atom_site_aniso_label
_atom_site_aniso_U_11
_atom_site_aniso_U_22
_atom_site_aniso_U_33
_atom_site_aniso_U_12
_atom_site_aniso_U_13
_atom_site_aniso_U_23
Br 0.03804(12) 0.02214(11) 0.01767(10) 0.01046(8) -0.00056(7) 0.00439(7)
S 0.0331(3) 0.0152(2) 0.0220(2) 0.00897(19) 0.00200(19) 0.00445(17)
O1 0.0269(7) 0.0172(6) 0.0193(6) 0.0071(5) 0.0009(5) 0.0062(5)
O2 0.0397(8) 0.0274(8) 0.0342(8) 0.0167(7) 0.0012(6) 0.0128(6)
F 0.0504(8) 0.0559(9) 0.0194(6) 0.0055(7) -0.0086(6) 0.0053(6)
C1 0.0239(9) 0.0164(8) 0.0205(9) 0.0066(7) 0.0025(7) 0.0052(7)
C2 0.0223(8) 0.0170(8) 0.0208(9) 0.0087(7) 0.0039(7) 0.0055(7)
C3 0.0282(9) 0.0175(9) 0.0211(9) 0.0095(7) 0.0039(7) 0.0075(7)
C4 0.0260(9) 0.0226(9) 0.0174(8) 0.0112(7) 0.0019(7) 0.0058(7)
C5 0.0232(9) 0.0159(9) 0.0232(9) 0.0071(7) 0.0020(7) 0.0026(7)
C6 0.0222(9) 0.0170(9) 0.0239(9) 0.0083(7) 0.0051(7) 0.0065(7)
C7 0.0211(8) 0.0186(9) 0.0186(8) 0.0076(7) 0.0015(7) 0.0062(7)
C8 0.0200(8) 0.0173(9) 0.0221(9) 0.0063(7) 0.0034(7) 0.0046(7)
C9 0.0203(8) 0.0242(9) 0.0202(9) 0.0095(7) 0.0020(7) 0.0059(7)
C10 0.0276(10) 0.0276(10) 0.0253(10) 0.0051(8) 0.0010(8) 0.0083(8)
C11 0.0282(10) 0.0311(11) 0.0287(11) 0.0026(9) -0.0032(8) 0.0033(9)
C12 0.0290(10) 0.0415(12) 0.0187(9) 0.0108(9) -0.0018(8) 0.0037(9)
C13 0.0310(10) 0.0368(12) 0.0233(10) 0.0117(9) 0.0031(8) 0.0130(9)
C14 0.0259(9) 0.0247(10) 0.0242(9) 0.0093(8) 0.0022(8) 0.0070(8)
C15 0.0364(11) 0.0192(9) 0.0261(10) 0.0102(8) 0.0063(8) 0.0087(8)
C16 0.0333(11) 0.0280(11) 0.0443(13) 0.0068(9) 0.0101(10) 0.0164(10)

loop_
_atom_type_symbol
_atom_type_description
_atom_type_scat_dispersion_real
_atom_type_scat_dispersion_imag
_atom_type_scat_source
C C 0.0033 0.0016 'International Tables Vol C Tables 4.2.6.8 and 6.1.1.4'
H H 0.0000 0.0000 'International Tables Vol C Tables 4.2.6.8 and 6.1.1.4'
O O 0.0106 0.0060 'International Tables Vol C Tables 4.2.6.8 and 6.1.1.4'
F F 0.0171 0.0103 'International Tables Vol C Tables 4.2.6.8 and 6.1.1.4'
S S 0.1246 0.1234 'International Tables Vol C Tables 4.2.6.8 and 6.1.1.4'
Br Br -0.2901 2.4595 'International Tables Vol C Tables 4.2.6.8 and 6.1.1.4'

loop_
_geom_angle_atom_site_label_1
_geom_angle_atom_site_label_2
_geom_angle_atom_site_label_3
_geom_angle_site_symmetry_1
_geom_angle_site_symmetry_3
_geom_angle
_geom_angle_publ_flag
C4 Br O2 . 2_667 173.44(7) ?
O2 S C1 . . 107.33(9) ?
O2 S C16 . . 105.95(10) ?
C1 S C16 . . 97.80(9) ?
C7 O1 C8 . . 106.74(13) ?
C8 C1 C2 . . 107.32(16) ?
C8 C1 S . . 127.08(14) ?
C2 C1 S . . 125.27(14) ?
C7 C2 C3 . . 118.96(16) ?
C7 C2 C1 . . 105.04(15) ?
C3 C2 C1 . . 136.00(17) ?
C4 C3 C2 . . 116.62(16) ?
C4 C3 H3 . . 121.7 ?
C2 C3 H3 . . 121.7 ?
C3 C4 C5 . . 123.42(17) ?
C3 C4 Br . . 118.40(14) ?
C5 C4 Br . . 118.17(14) ?
C6 C5 C4 . . 120.97(17) ?
C6 C5 H5 . . 119.5 ?
C4 C5 H5 . . 119.5 ?
C7 C6 C5 . . 114.57(16) ?
C7 C6 C15 . . 121.86(17) ?
C5 C6 C15 . . 123.54(17) ?
O1 C7 C6 . . 124.01(16) ?
O1 C7 C2 . . 110.54(15) ?
C6 C7 C2 . . 125.44(17) ?
C1 C8 O1 . . 110.33(16) ?
C1 C8 C9 . . 135.27(17) ?
O1 C8 C9 . . 114.40(15) ?
C10 C9 C14 . . 118.79(17) ?
C10 C9 C8 . . 121.62(17) ?
C14 C9 C8 . . 119.58(17) ?
C11 C10 C9 . . 120.85(19) ?
C11 C10 H10 . . 119.6 ?
C9 C10 H10 . . 119.6 ?
C12 C11 C10 . . 118.3(2) ?
C12 C11 H11 . . 120.8 ?
C10 C11 H11 . . 120.8 ?
F C12 C11 . . 118.39(19) ?
F C12 C13 . . 118.55(19) ?
C11 C12 C13 . . 123.06(19) ?
C12 C13 C14 . . 118.48(19) ?
C12 C13 H13 . . 120.8 ?
C14 C13 H13 . . 120.8 ?
C13 C14 C9 . . 120.46(18) ?
C13 C14 H14 . . 119.8 ?
C9 C14 H14 . . 119.8 ?
C6 C15 H15A . . 109.5 ?
C6 C15 H15B . . 109.5 ?
H15A C15 H15B . . 109.5 ?
C6 C15 H15C . . 109.5 ?
H15A C15 H15C . . 109.5 ?
H15B C15 H15C . . 109.5 ?
S C16 H16A . . 109.5 ?
S C16 H16B . . 109.5 ?
H16A C16 H16B . . 109.5 ?
S C16 H16C . . 109.5 ?
H16A C16 H16C . . 109.5 ?
H16B C16 H16C . . 109.5 ?

loop_
_geom_bond_atom_site_label_1
_geom_bond_atom_site_label_2
_geom_bond_site_symmetry_2
_geom_bond_distance
_geom_bond_publ_flag
Br C4 . 1.907(2) ?
Br O2 2_667 3.112(2) ?
S O2 . 1.491(2) ?
S C1 . 1.768(2) ?
S C16 . 1.794(2) ?
O1 C7 . 1.379(2) ?
O1 C8 . 1.381(2) ?
F C12 . 1.360(2) ?
C1 C8 . 1.368(3) ?
C1 C2 . 1.445(2) ?
C2 C7 . 1.394(2) ?
C2 C3 . 1.399(2) ?
C3 C4 . 1.378(3) ?
C3 H3 . 0.9300 ?
C4 C5 . 1.403(3) ?
C5 C6 . 1.391(3) ?
C5 H5 . 0.9300 ?
C6 C7 . 1.389(2) ?
C6 C15 . 1.497(3) ?
C8 C9 . 1.463(2) ?
C9 C10 . 1.397(3) ?
C9 C14 . 1.401(3) ?
C10 C11 . 1.386(3) ?
C10 H10 . 0.9300 ?
C11 C12 . 1.368(3) ?
C11 H11 . 0.9300 ?
C12 C13 . 1.375(3) ?
C13 C14 . 1.386(3) ?
C13 H13 . 0.9300 ?
C14 H14 . 0.9300 ?
C15 H15A . 0.9600 ?
C15 H15B . 0.9600 ?
C15 H15C . 0.9600 ?
C16 H16A . 0.9600 ?
C16 H16B . 0.9600 ?
C16 H16C . 0.9600 ?

loop_
_geom_hbond_atom_site_label_D
_geom_hbond_atom_site_label_H
_geom_hbond_atom_site_label_A
_geom_hbond_site_symmetry_A
_geom_hbond_distance_DH
_geom_hbond_distance_HA
_geom_hbond_distance_DA
_geom_hbond_angle_DHA
C15 H15C O2 1_565 0.96 2.58 3.294(2) 131.4

loop_
_geom_torsion_atom_site_label_1
_geom_torsion_atom_site_label_2
_geom_torsion_atom_site_label_3
_geom_torsion_atom_site_label_4
_geom_torsion_site_symmetry_1
_geom_torsion_site_symmetry_2
_geom_torsion_site_symmetry_3
_geom_torsion_site_symmetry_4
_geom_torsion
_geom_torsion_publ_flag
O2 S C1 C8 . . . . 138.31(17) ?
C16 S C1 C8 . . . . -112.23(18) ?
O2 S C1 C2 . . . . -34.18(18) ?
C16 S C1 C2 . . . . 75.29(18) ?
C8 C1 C2 C7 . . . . -0.7(2) ?
S C1 C2 C7 . . . . 172.99(14) ?
C8 C1 C2 C3 . . . . 179.9(2) ?
S C1 C2 C3 . . . . -6.4(3) ?
C7 C2 C3 C4 . . . . -0.6(3) ?
C1 C2 C3 C4 . . . . 178.7(2) ?
C2 C3 C4 C5 . . . . -0.7(3) ?
C2 C3 C4 Br . . . . 179.49(13) ?
C3 C4 C5 C6 . . . . 1.1(3) ?
Br C4 C5 C6 . . . . -179.08(14) ?
C4 C5 C6 C7 . . . . -0.2(3) ?
C4 C5 C6 C15 . . . . 178.35(17) ?
C8 O1 C7 C6 . . . . 177.69(17) ?
C8 O1 C7 C2 . . . . -1.81(19) ?
C5 C6 C7 O1 . . . . 179.43(16) ?
C15 C6 C7 O1 . . . . 0.9(3) ?
C5 C6 C7 C2 . . . . -1.1(3) ?
C15 C6 C7 C2 . . . . -179.68(17) ?
C3 C2 C7 O1 . . . . -178.94(15) ?
C1 C2 C7 O1 . . . . 1.57(19) ?
C3 C2 C7 C6 . . . . 1.6(3) ?
C1 C2 C7 C6 . . . . -177.92(17) ?
C2 C1 C8 O1 . . . . -0.4(2) ?
S C1 C8 O1 . . . . -173.93(13) ?
C2 C1 C8 C9 . . . . -179.25(19) ?
S C1 C8 C9 . . . . 7.2(3) ?
C7 O1 C8 C1 . . . . 1.32(19) ?
C7 O1 C8 C9 . . . . -179.53(14) ?
C1 C8 C9 C10 . . . . 17.4(3) ?
O1 C8 C9 C10 . . . . -161.47(17) ?
C1 C8 C9 C14 . . . . -163.3(2) ?
O1 C8 C9 C14 . . . . 17.8(2) ?
C14 C9 C10 C11 . . . . 0.7(3) ?
C8 C9 C10 C11 . . . . 180.00(18) ?
C9 C10 C11 C12 . . . . -1.8(3) ?
C10 C11 C12 F . . . . -178.57(19) ?
C10 C11 C12 C13 . . . . 1.4(3) ?
F C12 C13 C14 . . . . -179.89(18) ?
C11 C12 C13 C14 . . . . 0.1(3) ?
C12 C13 C14 C9 . . . . -1.3(3) ?
C10 C9 C14 C13 . . . . 0.8(3) ?
C8 C9 C14 C13 . . . . -178.44(17) ?
